data_1533048
loop_
_publ_author_name
'Ren Liudong'
'Grew, E.S.'
'Xiong Ming'
'Ma Zhesheng'

_publ_section_title
;
 Wagnerite-Ma5bc, a new polytype of Mg2 (P O4) (F, OH), from
 granulite-facies paragneiss, Larsemann Hills, Prydz Bay, East Antarctica
;
_journal_name_full 'Canadian Mineralogist'
_journal_page_first 393
_journal_page_last 411
_journal_volume 41
_journal_year 2003
_chemical_formula_sum 'F0.61 H0.39 Mg2 O4.39 P'
_chemical_name_systematic 'Mg2 (P O4) (F0.61 (O H)0.39)'
_space_group_IT_number 9
_symmetry_space_group_name_Hall 'I -2ya'
_symmetry_space_group_name_H-M 'I 1 a 1'
_cell_angle_alpha 90
_cell_angle_beta 108.26
_cell_angle_gamma 90
_cell_formula_units_Z 40
_cell_length_a 9.645
_cell_length_b 31.659
_cell_length_c 11.914
_cell_volume 3454.761
_citation_journal_id_ASTM CAMIA6
_cod_data_source_file RenLiudong_CAMIA6_2003_50.cif
_cod_data_source_block H0.39F0.61Mg2O4.39P1
_cod_original_sg_symbol_Hall 'C -2yc (x+z,y,-x)'
_cod_original_formula_sum 'H0.39 F0.61 Mg2 O4.39 P1'
_cod_database_code 1533048

loop_
_symmetry_equiv_pos_as_xyz
x,y,z
x+1/2,-y,z
x+1/2,y+1/2,z+1/2
x+1,-y+1/2,z+1/2

loop_
_atom_site_label
_atom_site_type_symbol
_atom_site_fract_x
_atom_site_fract_y
_atom_site_fract_z
_atom_site_occupancy
_atom_site_U_iso_or_equiv
O12 O-2 0.5949 0.1119 0.0334 1 0.0
O44 O-2 0.0651 0.1834 -0.0843 0.39 0.0
O1 O-2 -0.0821 0.0587 0.585 1 0.0
O38 O-2 0.7068 0.2075 0.3689 1 0.0
Mg20 Mg+2 0.4292 0.0217 0.0912 1 0.0
P5 P+5 0.0163 0.2208 0.6234 1 0.0
O22 O-2 0.6613 0.0709 0.6572 1 0.0
Mg17 Mg+2 0.6068 0.1481 0.8936 1 0.0
O41 O-2 0.4802 0.0318 0.9413 0.39 0.0
O9 O-2 0.4204 0.1601 0.0862 1 0.0
Mg2 Mg+2 0.3471 0.0223 0.7797 1 0.0
Mg5 Mg+2 0.8493 0.1216 0.29 1 0.0
O4 O-2 0.0885 0.0087 0.5309 1 0.0
O33 O-2 0.6557 0.0314 0.1593 1 0.0
F7 F-1 0.4909 0.0706 0.4366 0.61 0.0
Mg12 Mg+2 0.3607 0.2211 0.8059 1 0.0
O36 O-2 0.8796 0.059 0.3198 1 0.0
Mg19 Mg+2 0.1033 0.2483 0.3939 1 0.0
O20 O-2 -0.0857 0.1849 0.6397 1 0.0
F9 F-1 0.2347 0.084 0.4722 0.61 0.0
O42 O-2 0.5663 0.2847 0.4205 0.39 0.0
F4 F-1 0.0651 0.1834 -0.0843 0.61 0.0
O26 O-2 0.2137 0.1057 0.871 1 0.0
O23 O-2 0.7001 0.0895 0.8673 1 0.0
F6 F-1 0.3063 0.2299 -0.0416 0.61 0.0
P2 P+5 0.0136 0.0803 0.1237 1 0.0
O14 O-2 0.6402 0.1683 0.7366 1 0.0
F3 F-1 0.2263 0.0149 0.9805 0.61 0.0
F8 F-1 0.9844 0.1303 0.4431 0.61 0.0
O2 O-2 0.131 0.029 0.7428 1 0.0
O31 O-2 0.3766 0.1402 0.319 1 0.0
O11 O-2 0.411 0.0843 0.1322 1 0.0
O47 O-2 0.4909 0.0706 0.4366 0.39 0.0
O17 O-2 -0.0835 0.2595 0.5841 1 0.0
P3 P+5 0.5165 0.1208 0.1228 1 0.0
Mg10 Mg+2 0.9469 0.1782 0.112 1 0.0
Mg7 Mg+2 0.0946 0.043 0.3879 1 0.0
O43 O-2 0.2263 0.0149 0.9805 0.39 0.0
F10 F-1 0.7381 0.118 0.4783 0.61 0.0
P4 P+5 0.5138 0.1805 0.625 1 0.0
O49 O-2 0.2347 0.084 0.4722 0.39 0.0
Mg15 Mg+2 0.4341 0.0791 0.5937 1 0.0
Mg18 Mg+2 -0.067 0.1226 0.6011 1 0.0
O28 O-2 0.3834 0.1576 0.8232 1 0.0
F5 F-1 0.8081 0.1702 0.9562 0.61 0.0
P8 P+5 0.2757 0.179 0.2748 1 0.0
P1 P+5 0.0144 0.0196 0.6221 1 0.0
Mg8 Mg+2 0.0876 0.0573 0.8867 1 0.0
Mg13 Mg+2 0.1895 0.1531 0.5075 1 0.0
P7 P+5 0.279 0.1198 0.7735 1 0.0
Mg1 Mg+2 0.4443 0.2227 0.117 1 0.0
O6 O-2 0.136 0.0682 0.2382 1 0.0
Mg11 Mg+2 0.6881 0.0517 0.0042 1 0.0
O5 O-2 -0.0863 0.0431 0.0815 1 0.0
O8 O-2 0.0774 0.0931 0.0269 1 0.0
O50 O-2 0.7381 0.118 0.4783 0.39 0.0
O48 O-2 0.9844 0.1303 0.4431 0.39 0.0
O18 O-2 0.1371 0.2307 0.7403 1 0.0
O32 O-2 0.1651 0.1717 0.1523 1 0.0
O21 O-2 0.8752 0.04 0.818 1 0.0
F2 F-1 0.5663 0.2847 0.4205 0.61 0.0
Mg3 Mg+2 0.7026 0.2427 0.5129 1 0.0
O39 O-2 0.8691 0.1837 0.2516 1 0.0
Mg9 Mg+2 0.5892 0.1564 0.3903 1 0.0
O10 O-2 0.6323 0.1288 0.2461 1 0.0
O25 O-2 0.3677 0.0836 0.7432 1 0.0
P10 P+5 0.7789 0.22 0.275 1 0.0
F1 F-1 0.4802 0.0318 0.9413 0.61 0.0
Mg14 Mg+2 0.6958 0.0476 0.506 1 0.0
O3 O-2 -0.0848 -0.0173 0.6362 1 0.0
O40 O-2 0.661 0.2302 0.1587 1 0.0
O16 O-2 0.4211 0.2161 0.6527 1 0.0
Mg6 Mg+2 0.352 0.0772 0.2841 1 0.0
O24 O-2 0.8775 0.1146 0.7615 1 0.0
O46 O-2 0.3063 0.2299 -0.0416 0.39 0.0
Mg4 Mg+2 0.205 0.1427 0.0097 1 0.0
O45 O-2 0.8081 0.1702 0.9562 0.39 0.0
Mg16 Mg+2 0.862 0.178 0.8003 1 0.0
O15 O-2 0.5738 0.1936 0.5252 1 0.0
P6 P+5 0.7753 0.0792 0.7743 1 0.0
O35 O-2 0.8715 -0.0151 0.2484 1 0.0
O13 O-2 0.412 0.143 0.582 1 0.0
O29 O-2 0.3768 0.2152 0.2656 1 0.0
O37 O-2 0.8814 0.258 0.3208 1 0.0
P9 P+5 0.7773 0.0208 0.2728 1 0.0
O27 O-2 0.1566 0.1314 0.6622 1 0.0
O7 O-2 -0.0753 0.1171 0.1498 1 0.0
O30 O-2 0.1961 0.1891 0.365 1 0.0
O34 O-2 0.7095 0.0083 0.3692 1 0.0
O19 O-2 0.0859 0.2107 0.5278 1 0.0
